data_4345216
loop_
_publ_author_name
'Endo, Takashi'
'Doi, Yoshihiro'
'Wakeshima, Makoto'
'Suzuki, Keita'
'Matsuo, Yasutaka'
'Tezuka, Keitaro'
'Ohtsuki, Takuya'
'Shan, Yue Jin'
'Hinatsu, Yukio'

_publ_section_title
;
 Magnetic Properties of the Melilite-Type Oxysulfide Sr2MnGe2S6O: Magnetic
 Interactions Enhanced by Anion Substitution.
;
_journal_issue 5
_journal_name_full 'Inorganic chemistry'
_journal_page_first 2459
_journal_page_last 2466
_journal_paper_doi 10.1021/acs.inorgchem.6b02505
_journal_volume 56
_journal_year 2017
_chemical_formula_sum 'Ge2 O S6 Sr2 Zn'
_chemical_formula_weight 594.289
_chemical_name_common Sr2ZnGe2S6O
_chemical_name_systematic ' ?'
_space_group_IT_number 113
_symmetry_cell_setting tetragonal
_symmetry_Int_Tables_number 113
_symmetry_space_group_name_Hall 'P -4 2ab'
_symmetry_space_group_name_H-M 'P -4 21 m'
_cell_angle_alpha 90
_cell_angle_beta 90
_cell_angle_gamma 90
_cell_formula_units_Z 2
_cell_length_a 9.4311(2)
_cell_length_b 9.4311(2)
_cell_length_c 6.1845(1)
_cell_measurement_temperature 293
_cell_volume 550.084(19)
_computing_cell_refinement 'RIETAN-FP (Izumi and Momma, 2007)'
_computing_molecular_graphics 'VESTA (Momma and Izumi, 2008)'
_computing_structure_refinement 'RIETAN-FP (Izumi and Momma, 2007)'
_diffrn_ambient_temperature 293
_diffrn_measurement_device_type 'Rigaku MultiFlex'
_diffrn_source 'X-ray tube'
_diffrn_source_target Cu
_exptl_crystal_density_diffrn 3.5880
_exptl_crystal_density_method 'not measured'
_exptl_crystal_F_000 548.00
_pd_calc_method 'Rietveld Refinement'
_pd_instr_location ' ?'
_pd_meas_2theta_range_inc 0.0200
_pd_meas_2theta_range_max 120.0000
_pd_meas_2theta_range_min 10.0000
_pd_meas_number_of_points 5501
_pd_meas_scan_method step
_pd_proc_2theta_range_inc 0.0200
_pd_proc_2theta_range_max 120.0000
_pd_proc_2theta_range_min 10.0000
_pd_proc_ls_background_function 'Legendre polynomials'
_pd_proc_ls_pref_orient_corr ' ?'
_pd_proc_ls_profile_function 'split pseudo-Voigt function'
_pd_proc_ls_prof_R_factor 0.05977
_pd_proc_ls_prof_wR_expected 0.04755
_pd_proc_ls_prof_wR_factor 0.08921
_pd_spec_mounting ' ?'
_pd_spec_mount_mode reflection
_pd_spec_shape flat_sheet
_refine_diff_density_max 0.0
_refine_diff_density_min 0.0
_refine_ls_extinction_method none
_refine_ls_goodness_of_fit_all 1.8763
_refine_ls_matrix_type full
_refine_ls_number_constraints 5
_refine_ls_number_parameters 41
_refine_ls_number_restraints 0
_refine_ls_R_factor_all 0.00895
_refine_ls_R_Fsqd_factor 0.00901
_refine_ls_R_I_factor 0.01534
_refine_ls_shift/su_max 0.0
_refine_ls_weighting_details 1/<i>y</i>~i~
_refine_ls_weighting_scheme sigma
_cod_data_source_file ic6b02505_si_002.cif
_cod_data_source_block Sr2ZnGe2S6O
_cod_depositor_comments 'Adding full bibliography for 4345215--4345216.cif.'
_cod_original_cell_volume 550.09(2)
_cod_database_code 4345216

loop_
_symmetry_equiv_pos_site_id
_symmetry_equiv_pos_as_xyz
1 x,y,z
2 -x,-y,z
3 y,-x,-z
4 -y,x,-z
5 -x+1/2,y+1/2,-z
6 x+1/2,-y+1/2,-z
7 -y+1/2,-x+1/2,z
8 y+1/2,x+1/2,z

loop_
_atom_site_label
_atom_site_fract_x
_atom_site_fract_y
_atom_site_fract_z
_atom_site_occupancy
_atom_site_symmetry_multiplicity
_atom_site_Wyckoff_symbol
_atom_site_adp_type
_atom_site_U_iso_or_equiv
_atom_site_type_symbol
Sr1 0.15853(8) 0.65853(8) 0.5009(2) 1 4 e Uiso 0.0149(4) Sr
Zn1 0 0 0 1 2 a Uiso 0.0157(7) Zn
Ge1 0.6277(1) 0.1277(1) 0.9225(2) 1 4 e Uiso 0.0116(5) Ge
O1 0 0.5 0.197(2) 1 2 c Uiso 0.0124(5) O
S2 0.6350(2) 0.1350(2) 0.2680(4) 1 4 e Uiso 0.0124(5) S
S3 0.0631(2) 0.1764(2) 0.2446(4) 1 8 f Uiso 0.0124(5) S

loop_
_atom_type_symbol
_atom_type_description
_atom_type_scat_dispersion_real
_atom_type_scat_dispersion_imag
_atom_type_scat_source
Sr Sr2+ -0.3528 1.8200 'International Tables for Crystallography, Vol. C'
Zn Zn2+ -1.5491 0.6778 'International Tables for Crystallography, Vol. C'
Ge Ge4+ -1.0885 0.8855 'International Tables for Crystallography, Vol. C'
S S 0.3331 0.5567 'International Tables for Crystallography, Vol. C'
O O- 0.0492 0.0322 'International Tables for Crystallography, Vol. C'

loop_
_diffrn_radiation_type
_diffrn_radiation_wavelength
_diffrn_radiation_wavelength_wt
'Cu K\a~1~' 1.540593 0.666667
'Cu K\a~2~' 1.544427 0.333333

loop_
_geom_angle_atom_site_label_1
_geom_angle_atom_site_label_2
_geom_angle_atom_site_label_3
_geom_angle
_geom_angle_site_symmetry_1
_geom_angle_site_symmetry_3
Ge1 O1 Sr1 58.81(8) 1_555 1_555
Ge1 O1 Zn1 73.90(4) 1_555 1_555

loop_
_geom_bond_atom_site_label_1
_geom_bond_atom_site_label_2
_geom_bond_distance
_geom_bond_site_symmetry_2
Sr1 O1 2.830(6) 1_555
Sr1 S3 3.050(2) 7_555
Sr1 S3 3.050(2) 2_565
Sr1 S3 3.066(3) 5_556
Sr1 S3 3.066(3) 3_566
Zn1 S3 2.326(2) 1_555
Zn1 S3 2.326(2) 2_555
Zn1 S3 2.326(2) 3_555
Zn1 S3 2.326(2) 4_555
Ge1 O1 1.856(4) 3_556
Ge1 S2 2.139(3) 1_556
Ge1 S3 2.203(2) 6_556
Ge1 S3 2.203(2) 4_656
O1 Ge1 1.856(4) 3_566
O1 Ge1 1.856(4) 4_556
O1 Sr1 2.830(6) 1_555
O1 Sr1 2.830(6) 2_565
S2 Ge1 2.139(3) 1_554
S3 Ge1 2.203(2) 3_566
S3 Zn1 2.326(2) 1_555
S3 Sr1 3.050(2) 2_565
S3 Sr1 3.066(3) 4_656
